data_2012071
loop_
_publ_author_name
'Ishizawa, Nobuo'
'Suda, Katsumi'
'Etschmann, Barbara E.'
'Oya, Takashi'
'Kodama, Nobuhiro'

_publ_section_title
;
 Monoclinic superstructure of SrMgF~4~ with perovskite-type slabs
;
_journal_issue 7
_journal_name_full 'Acta Crystallographica Section C'
_journal_page_first 784
_journal_page_last 786
_journal_paper_doi 10.1107/S0108270101006667
_journal_volume 57
_journal_year 2001
_chemical_formula_structural 'Sr Mg F4'
_chemical_formula_sum 'F4 Mg Sr'
_chemical_formula_weight 187.92
_chemical_name_systematic 'strontium magnesium tetrafluoride'
_space_group_IT_number 4
_symmetry_cell_setting monoclinic
_symmetry_space_group_name_Hall 'P 2c'
_symmetry_space_group_name_H-M 'P 1 1 21'
_cell_angle_alpha 90
_cell_angle_beta 90
_cell_angle_gamma 105.041(11)
_cell_formula_units_Z 12
_cell_length_a 7.8249(8)
_cell_length_b 7.4930(7)
_cell_length_c 16.9248(17)
_cell_measurement_reflns_used 87446
_cell_measurement_temperature 298
_cell_measurement_theta_max 70
_cell_measurement_theta_min -30
_cell_volume 958.34(17)
_computing_cell_refinement 'RAPID AUTO'
_computing_data_collection 'RAPID AUTO (Rigaku, 1999)'
_computing_data_reduction 'RAPID AUTO'
_computing_molecular_graphics 'ATOMS (Dowty, 1999)'
_computing_publication_material 'BONDLA and CIFIO in Xtal3.4'
_computing_structure_refinement 'CRYLSQ in Xtal3.4 (Hall et al., 1995)'
_computing_structure_solution 'SHELXS97 (Sheldrick, 1997)'
_diffrn_ambient_temperature 298
_diffrn_measurement_device_type 'Rigaku R-AXIS RAPID'
_diffrn_measurement_method \w
_diffrn_radiation_type 'Mo K\a'
_diffrn_radiation_wavelength .71073
_diffrn_reflns_av_R_equivalents .073
_diffrn_reflns_av_sigmaI/netI .062
_diffrn_reflns_limit_h_max 15
_diffrn_reflns_limit_h_min -13
_diffrn_reflns_limit_k_max 11
_diffrn_reflns_limit_k_min -14
_diffrn_reflns_limit_l_max 33
_diffrn_reflns_limit_l_min -33
_diffrn_reflns_number 58521
_diffrn_reflns_theta_max 45.29
_diffrn_reflns_theta_min 2.41
_diffrn_standards_decay_% 'not measured'
_diffrn_standards_number 0
_exptl_absorpt_coefficient_mu 16.993
_exptl_absorpt_correction_T_max .257
_exptl_absorpt_correction_T_min .020
_exptl_absorpt_correction_type gaussian
_exptl_absorpt_process_details 'RAPID AUTO (Rigaku, 1999)'
_exptl_crystal_colour colourless
_exptl_crystal_density_diffrn 3.907
_exptl_crystal_density_method 'not measured'
_exptl_crystal_description 'irregular shape'
_exptl_crystal_F_000 1032
_exptl_crystal_size_max .30
_exptl_crystal_size_mid .20
_exptl_crystal_size_min .15
_refine_diff_density_max 2.00
_refine_diff_density_min -1.85
_refine_ls_abs_structure_details 'Flack (1983)'
_refine_ls_abs_structure_Flack .097(8)
_refine_ls_extinction_coef 235E1(6)
_refine_ls_extinction_method 'Zachariasen (1968)'
_refine_ls_goodness_of_fit_all 3.203
_refine_ls_goodness_of_fit_ref 3.144
_refine_ls_hydrogen_treatment none
_refine_ls_matrix_type full
_refine_ls_number_constraints 0
_refine_ls_number_parameters 326
_refine_ls_number_reflns 4130
_refine_ls_number_restraints 0
_refine_ls_R_factor_all .048
_refine_ls_R_factor_gt .044
_refine_ls_shift/su_max <0.001
_refine_ls_structure_factor_coef F
_refine_ls_weighting_scheme sigma
_refine_ls_wR_factor_all .039
_refine_ls_wR_factor_ref .037
_reflns_number_gt 4369
_reflns_number_total 7537
_reflns_threshold_expression I>3\s(I)
_cod_data_source_file br1328.cif
_cod_data_source_block I
_cod_depositor_comments
;
The following automatic conversions were performed:

'_exptl_absorpt_correction_type' value 'Gaussian' changed to
'gaussian' according to
/home/saulius/struct/CIF-dictionaries/cif_core.dic dictionary named
'cif_core.dic' version 2.4.1 from 2010-06-29.

Automatic conversion script
Id: cif_fix_values 1715 2011-07-08 13:25:40Z adriana 
;
_cod_original_sg_symbol_Hall 'P 21'
_cod_original_formula_sum 'Sr Mg F4'
_cod_database_code 2012071

loop_
_symmetry_equiv_pos_as_xyz
+x,+y,+z
-x,-y,1/2+z

loop_
_atom_site_label
_atom_site_fract_x
_atom_site_fract_y
_atom_site_fract_z
_atom_site_U_iso_or_equiv
_atom_site_adp_type
_atom_site_calc_flag
_atom_site_calc_attached_atom
_atom_site_occupancy
_atom_site_disorder_assembly
_atom_site_disorder_group
Sr1 .18015(12) .2084(2) 0.51587(7) .0138(4) Uani ? ? 1.00000 ? ?
Sr2 .33110(9) .81636(15) 0.67731(9) .0124(3) Uani ? ? 1.00000 ? ?
Sr3 .83449(8) .83076(12) 0.33420(8) .0089(3) Uani ? ? 1.00000 ? ?
Sr4 .66509(10) .16189(12) 0.5 .0090(3) Uani ? ? 1.00000 ? ?
Sr5 .83511(9) .83651(17) 0.67013(8) .0128(4) Uani ? ? 1.00000 ? ?
Sr6 .31952(10) .77828(12) 0.35089(7) .0113(4) Uani ? ? 1.00000 ? ?
Mg1 .5423(3) .6592(4) 0.52297(16) .0075(10) Uani ? ? 1.00000 ? ?
Mg2 .5403(3) .6683(3) 0.19079(16) .0076(10) Uani ? ? 1.00000 ? ?
Mg3 .4568(3) .3296(3) 0.35532(16) .0071(10) Uani ? ? 1.00000 ? ?
Mg4 .0379(3) .6634(4) 0.52280(15) .0076(10) Uani ? ? 1.00000 ? ?
Mg5 .0432(3) .6633(3) 0.19041(16) .0072(9) Uani ? ? 1.00000 ? ?
Mg6 .9579(3) .3290(3) 0.35714(16) .0071(10) Uani ? ? 1.00000 ? ?
F1 .5964(5) .8285(6) 0.4314(3) .0124(18) Uani ? ? 1.00000 ? ?
F2 .5008(6) .4286(5) 0.4660(3) .0133(17) Uani ? ? 1.00000 ? ?
F3 .5905(6) .8897(5) 0.5874(3) .0129(19) Uani ? ? 1.00000 ? ?
F4 .4749(6) .5519(5) 0.6293(3) .019(2) Uani ? ? 1.00000 ? ?
F5 .5656(6) .8222(6) 0.0958(3) .015(2) Uani ? ? 1.00000 ? ?
F6 .5779(6) .8994(5) 0.2561(3) .013(2) Uani ? ? 1.00000 ? ?
F7 .5463(5) .5698(5) 0.3029(2) .0135(18) Uani ? ? 1.00000 ? ?
F8 .4114(6) .2036(6) 0.2564(3) .016(2) Uani ? ? 1.00000 ? ?
F9 .3749(5) .0934(5) 0.4186(3) .0127(18) Uani ? ? 1.00000 ? ?
F10 .7898(5) .6663(7) 0.5418(3) .016(2) Uani ? ? 1.00000 ? ?
F11 .2826(5) .6224(6) 0.2042(3) .018(2) Uani ? ? 1.00000 ? ?
F12 .2190(5) .3753(6) 0.3670(3) .018(2) Uani ? ? 1.00000 ? ?
F13 .0584(5) .7965(6) 0.4248(3) .0143(19) Uani ? ? 1.00000 ? ?
F14 .9613(6) .4252(5) 0.4700(3) .0156(19) Uani ? ? 1.00000 ? ?
F15 .1094(5) .9048(5) 0.5835(3) .0118(19) Uani ? ? 1.00000 ? ?
F16 .9534(5) .4351(5) 0.1329(3) .0162(18) Uani ? ? 1.00000 ? ?
F17 .0965(5) .8283(5) 0.0972(3) .0109(18) Uani ? ? 1.00000 ? ?
F18 .1196(6) .8921(5) 0.2565(3) .0129(18) Uani ? ? 1.00000 ? ?
F19 .9808(5) .5533(5) 0.2970(3) .0144(18) Uani ? ? 1.00000 ? ?
F20 .9274(6) .1631(6) 0.2637(3) .012(2) Uani ? ? 1.00000 ? ?
F21 .9246(5) .0993(5) 0.4220(3) .0089(17) Uani ? ? 1.00000 ? ?
F22 .2901(6) .6563(7) 0.5101(3) .021(2) Uani ? ? 1.00000 ? ?
F23 .8038(5) .7162(6) 0.1893(3) .015(2) Uani ? ? 1.00000 ? ?
F24 .6963(5) .2872(6) 0.3586(3) .016(2) Uani ? ? 1.00000 ? ?

loop_
_atom_site_aniso_label
_atom_site_aniso_U_11
_atom_site_aniso_U_22
_atom_site_aniso_U_33
_atom_site_aniso_U_12
_atom_site_aniso_U_13
_atom_site_aniso_U_23
Sr1 .0076(4) .0213(5) .0131(4) .0051(3) .0012(2) .0061(2)
Sr2 .0067(3) .0165(3) .0145(3) .0039(2) -.0007(3) -.0068(3)
Sr3 .0065(3) .0119(3) .0087(3) .0028(2) -.0004(2) -.0024(3)
Sr4 .0079(3) .0110(3) .0086(3) .0030(2) .0014(3) .0020(3)
Sr5 .0078(3) .0236(6) .0084(4) .0066(3) -.0008(2) -.0056(3)
Sr6 .0082(4) .0157(4) .0106(4) .0043(3) -.0012(2) -.0027(3)
Mg1 .0071(12) .0085(11) .0071(10) .0022(9) -.0004(8) .0000(8)
Mg2 .0076(10) .0072(10) .0081(12) .0024(8) .0000(8) -.0010(9)
Mg3 .0067(11) .0072(10) .0072(11) .0011(8) -.0003(9) -.0005(9)
Mg4 .0066(12) .0090(12) .0068(10) .0012(9) .0007(8) .0007(8)
Mg5 .0057(10) .0078(10) .0076(11) .0011(7) .0008(8) -.0003(9)
Mg6 .0059(11) .0074(10) .0077(11) .0010(8) .0000(8) -.0001(9)
F1 .0093(19) .015(2) .011(2) .0000(15) .0013(14) -.0010(15)
F2 .020(2) .0087(17) .011(2) .0031(14) -.0013(15) -.0042(14)
F3 .016(2) .0077(19) .013(2) -.0004(15) -.0023(15) -.0020(15)
F4 .032(3) .0123(19) .015(2) .0100(17) .0080(18) .0035(15)
F5 .016(2) .018(2) .011(2) .0044(17) .0020(16) .0026(16)
F6 .019(2) .008(2) .012(2) .0052(16) .0005(16) .0012(14)
F7 .019(2) .0092(18) .011(2) .0010(15) -.0012(15) .0033(13)
F8 .016(2) .020(2) .012(2) .0055(17) -.0036(15) -.0042(16)
F9 .017(2) .009(2) .010(2) -.0013(15) -.0031(16) -.0007(14)
F10 .011(2) .019(2) .020(2) .0064(16) -.0028(16) -.0064(18)
F11 .0064(18) .029(2) .020(2) .0071(15) .0008(15) -.0019(18)
F12 .010(2) .026(2) .020(2) .0065(16) .0002(17) .0013(18)
F13 .015(2) .018(2) .013(2) .0096(16) .0003(15) .0084(15)
F14 .022(2) .0092(18) .013(2) -.0004(15) .0003(16) -.0062(15)
F15 .015(2) .005(2) .015(2) .0015(15) -.0032(15) .0006(14)
F16 .021(2) .0103(18) .015(2) -.0019(15) .0046(16) -.0078(15)
F17 .0103(19) .013(2) .011(2) .0059(15) .0006(15) .0039(15)
F18 .014(2) .010(2) .013(2) -.0003(15) -.0007(15) -.0005(14)
F19 .021(2) .0085(17) .014(2) .0036(14) .0046(16) .0066(14)
F20 .016(2) .011(2) .012(2) .0068(16) .0013(15) -.0034(15)
F21 .0107(18) .0052(19) .0113(19) .0032(14) .0015(14) .0003(13)
F22 .0076(19) .031(3) .025(3) .0084(17) .0013(16) -.001(2)
F23 .0097(17) .017(2) .018(2) .0065(14) -.0002(16) -.0007(18)
F24 .0050(17) .022(2) .023(2) .0051(14) .0013(16) .0067(19)

loop_
_atom_type_symbol
_atom_type_scat_dispersion_real
_atom_type_scat_dispersion_imag
_atom_type_scat_source
Sr -1.657 3.264 'Int Tables Vol IV Tables 2.2B and 2.3.1'
Mg .042 .036 'Int Tables Vol IV Tables 2.2B and 2.3.1'
F .014 .01 'Int Tables Vol IV Tables 2.2B and 2.3.1'

loop_
_geom_angle_atom_site_label_1
_geom_angle_atom_site_label_2
_geom_angle_atom_site_label_3
_geom_angle_site_symmetry_1
_geom_angle_site_symmetry_3
_geom_angle
_geom_angle_publ_flag
F2 Mg1 F10 . . 92.4(2) n
F2 Mg1 F1 . . 98.1(2) n
F2 Mg1 F22 . . 90.0(2) n
F2 Mg1 F4 . . 97.2(2) n
F2 Mg1 F3 . . 176.5(3) n
F10 Mg1 F1 . . 93.7(2) n
F10 Mg1 F22 . . 176.8(3) n
F10 Mg1 F4 . . 91.2(2) n
F10 Mg1 F3 . . 85.6(2) n
F1 Mg1 F22 . . 88.2(2) n
F1 Mg1 F4 . . 163.7(3) n
F1 Mg1 F3 . . 85.0(2) n
F22 Mg1 F4 . . 86.3(2) n
F22 Mg1 F3 . . 91.9(2) n
F4 Mg1 F3 . . 80.0(2) n
F4 Mg2 F5 '2 664' . 92.0(2) n
F4 Mg2 F11 '2 664' . 94.6(2) n
F4 Mg2 F23 '2 664' . 88.8(2) n
F4 Mg2 F6 '2 664' . 175.2(2) n
F4 Mg2 F7 '2 664' . 101.2(2) n
F5 Mg2 F11 . . 98.0(2) n
F5 Mg2 F23 . . 86.7(2) n
F5 Mg2 F6 . . 88.5(2) n
F5 Mg2 F7 . . 165.5(2) n
F11 Mg2 F23 . . 174.1(2) n
F11 Mg2 F6 . . 90.1(2) n
F11 Mg2 F7 . . 87.1(2) n
F23 Mg2 F6 . . 86.5(2) n
F23 Mg2 F7 . . 87.5(2) n
F6 Mg2 F7 . . 77.79(19) n
F8 Mg3 F7 . . 91.9(2) n
F8 Mg3 F24 . . 90.4(2) n
F8 Mg3 F12 . . 96.3(2) n
F8 Mg3 F2 . . 172.3(2) n
F8 Mg3 F9 . . 93.2(2) n
F7 Mg3 F24 . . 91.8(2) n
F7 Mg3 F12 . . 90.8(2) n
F7 Mg3 F2 . . 95.53(18) n
F7 Mg3 F9 . . 174.7(2) n
F24 Mg3 F12 . . 172.6(3) n
F24 Mg3 F2 . . 87.4(2) n
F24 Mg3 F9 . . 86.7(2) n
F12 Mg3 F2 . . 85.5(2) n
F12 Mg3 F9 . . 90.0(2) n
F2 Mg3 F9 . . 79.31(19) n
F13 Mg4 F14 . '1 455' 92.5(2) n
F13 Mg4 F10 . '1 455' 94.8(2) n
F13 Mg4 F22 . . 88.4(2) n
F13 Mg4 F16 . '2 665' 169.8(2) n
F13 Mg4 F15 . . 90.4(2) n
F14 Mg4 F10 '1 455' '1 455' 90.9(2) n
F14 Mg4 F22 '1 455' . 89.9(2) n
F14 Mg4 F16 '1 455' '2 665' 96.9(2) n
F14 Mg4 F15 '1 455' . 176.6(2) n
F10 Mg4 F22 '1 455' . 176.7(3) n
F10 Mg4 F16 '1 455' '2 665' 88.9(2) n
F10 Mg4 F15 '1 455' . 87.2(2) n
F22 Mg4 F16 . '2 665' 87.8(2) n
F22 Mg4 F15 . . 91.9(2) n
F16 Mg4 F15 '2 665' . 80.23(18) n
F16 Mg5 F17 '1 455' . 96.9(2) n
F16 Mg5 F11 '1 455' . 93.6(2) n
F16 Mg5 F19 '1 455' '1 455' 95.52(19) n
F16 Mg5 F18 '1 455' . 175.2(2) n
F16 Mg5 F23 '1 455' '1 455' 91.5(2) n
F17 Mg5 F11 . . 97.8(2) n
F17 Mg5 F19 . '1 455' 165.8(2) n
F17 Mg5 F18 . . 86.7(2) n
F17 Mg5 F23 . '1 455' 85.7(2) n
F11 Mg5 F19 . '1 455' 88.3(2) n
F11 Mg5 F18 . . 89.0(2) n
F11 Mg5 F23 . '1 455' 173.4(2) n
F19 Mg5 F18 '1 455' . 80.5(2) n
F19 Mg5 F23 '1 455' '1 455' 87.1(2) n
F18 Mg5 F23 . '1 455' 85.6(2) n
F19 Mg6 F20 . . 95.4(2) n
F19 Mg6 F12 . '1 655' 91.9(2) n
F19 Mg6 F24 . . 90.1(2) n
F19 Mg6 F21 . . 177.3(2) n
F19 Mg6 F14 . . 101.3(2) n
F20 Mg6 F12 . '1 655' 97.3(2) n
F20 Mg6 F24 . . 87.7(2) n
F20 Mg6 F21 . . 86.0(2) n
F20 Mg6 F14 . . 162.7(2) n
F12 Mg6 F24 '1 655' . 174.4(3) n
F12 Mg6 F21 '1 655' . 90.2(2) n
F12 Mg6 F14 '1 655' . 86.6(2) n
F24 Mg6 F21 . . 87.6(2) n
F24 Mg6 F14 . . 87.8(2) n
F21 Mg6 F14 . . 77.11(19) n

loop_
_geom_bond_atom_site_label_1
_geom_bond_atom_site_label_2
_geom_bond_site_symmetry_1
_geom_bond_site_symmetry_2
_geom_bond_distance
_geom_bond_publ_flag
Sr1 F5 . '2 665' 2.465(5) n
Sr1 F15 . '1 545' 2.477(4) n
Sr1 F21 . '1 455' 2.518(4) n
Sr1 F17 . '2 565' 2.519(4) n
Sr1 F9 . . 2.541(5) n
Sr1 F2 . . 2.753(4) n
Sr1 F14 . '1 455' 2.761(5) n
Sr1 F12 . . 2.794(5) n
Sr1 F23 . '2 665' 2.986(5) n
Sr1 F22 . . 3.243(6) n
Sr1 F13 . '1 545' 3.359(4) n
Sr2 F8 . '2 665' 2.456(5) n
Sr2 F6 . '2 675' 2.456(4) n
Sr2 F3 . . 2.481(5) n
Sr2 F20 . '2 665' 2.533(5) n
Sr2 F15 . . 2.563(5) n
Sr2 F16 . '2 665' 2.625(4) n
Sr2 F4 . . 2.648(5) n
Sr2 F5 . '2 675' 2.959(4) n
Sr2 F22 . . 3.057(5) n
Sr2 F24 . '2 665' 3.158(5) n
Sr3 F13 . '1 655' 2.392(5) n
Sr3 F21 . '1 565' 2.453(4) n
Sr3 F1 . . 2.482(5) n
Sr3 F18 . '1 655' 2.527(4) n
Sr3 F6 . . 2.565(5) n
Sr3 F23 . . 2.589(5) n
Sr3 F7 . . 2.627(3) n
Sr3 F20 . '1 565' 2.685(4) n
Sr3 F19 . . 2.695(4) n
Sr4 F5 . '2 665' 2.451(5) n
Sr4 F3 . '1 545' 2.464(4) n
Sr4 F17 . '2 665' 2.474(4) n
Sr4 F24 . . 2.559(5) n
Sr4 F21 . . 2.565(4) n
Sr4 F9 . . 2.590(4) n
Sr4 F14 . . 2.674(4) n
Sr4 F1 . '1 545' 2.680(4) n
Sr4 F2 . . 2.704(5) n
Sr5 F8 . '2 665' 2.375(5) n
Sr5 F20 . '2 765' 2.441(5) n
Sr5 F18 . '2 675' 2.454(4) n
Sr5 F3 . . 2.486(5) n
Sr5 F10 . . 2.497(5) n
Sr5 F15 . '1 655' 2.540(4) n
Sr5 F17 . '2 675' 2.724(4) n
Sr5 F16 . '2 765' 3.004(5) n
Sr5 F4 . . 3.139(4) n
Sr5 F11 . '2 665' 3.370(5) n
Sr6 F13 . . 2.430(5) n
Sr6 F1 . . 2.504(4) n
Sr6 F18 . . 2.534(5) n
Sr6 F6 . . 2.557(4) n
Sr6 F9 . '1 565' 2.559(4) n
Sr6 F11 . . 2.727(5) n
Sr6 F7 . . 2.773(4) n
Sr6 F22 . . 2.836(5) n
Sr6 F19 . '1 455' 2.895(4) n
Sr6 F12 . . 2.929(4) n
Mg1 F2 . . 1.931(5) yes
Mg1 F10 . . 1.950(5) yes
Mg1 F1 . . 1.978(5) yes
Mg1 F22 . . 1.980(5) yes
Mg1 F4 . . 1.985(5) yes
Mg1 F3 . . 1.994(5) yes
Mg2 F4 . '2 664' 1.929(5) yes
Mg2 F5 . . 1.959(5) yes
Mg2 F11 . . 1.969(4) yes
Mg2 F23 . . 1.999(4) yes
Mg2 F6 . . 2.010(5) yes
Mg2 F7 . . 2.041(5) yes
Mg3 F8 . . 1.910(5) yes
Mg3 F7 . . 1.966(4) yes
Mg3 F24 . . 1.981(5) yes
Mg3 F12 . . 1.987(5) yes
Mg3 F2 . . 2.011(5) yes
Mg3 F9 . . 2.025(5) yes
Mg4 F13 . . 1.921(5) yes
Mg4 F14 . '1 455' 1.946(5) yes
Mg4 F10 . '1 455' 1.973(5) yes
Mg4 F22 . . 1.999(6) yes
Mg4 F16 . '2 665' 2.012(5) yes
Mg4 F15 . . 2.028(5) yes
Mg5 F16 . '1 455' 1.934(4) yes
Mg5 F17 . . 1.981(5) yes
Mg5 F11 . . 1.989(5) yes
Mg5 F19 . '1 455' 1.990(5) yes
Mg5 F18 . . 2.004(5) yes
Mg5 F23 . '1 455' 2.013(5) yes
Mg6 F19 . . 1.934(5) yes
Mg6 F20 . . 1.987(5) yes
Mg6 F12 . '1 655' 1.989(4) yes
Mg6 F24 . . 1.989(5) yes
Mg6 F21 . . 2.000(5) yes
Mg6 F14 . . 2.040(5) yes
